data_2002149
loop_
_publ_author_name
'Wulff, L'
'Mueller-Buschbaum, Hk'

_publ_section_title
;
Isolierte trigonale Sr O6 - Prismen verknuepfen Kagome-Netze im
Strontium-Manganat(IV)-Tellurat(VI): Sr Mn Te O6
;
_journal_name_full
;
Zeitschrift fuer Naturforschung, Teil B. Anorganische Chemie,
Organische Chemie (42,1987-)
;
_journal_page_first 283
_journal_page_last 286
_journal_volume 53
_journal_year 1998
_chemical_formula_analytical 'Sr ((Mn0.844 Te1.156) O6)'
_chemical_formula_structural 'Sr ((Mn Te) O6)'
_chemical_formula_sum 'Mn O6 Sr Te'
_chemical_name_systematic 'Strontium mangano(IV)tellurate'
_space_group_IT_number 189
_symmetry_cell_setting hexagonal
_symmetry_Int_Tables_number 189
_symmetry_space_group_name_Hall 'P -6 -2'
_symmetry_space_group_name_H-M 'P -6 2 m'
_cell_angle_alpha 90
_cell_angle_beta 90
_cell_angle_gamma 120
_cell_formula_units_Z 1
_cell_length_a 5.1425(9)
_cell_length_b 5.1425(9)
_cell_length_c 5.384(2)
_cell_volume 123.3
_refine_ls_R_factor_all 0.0492
_cod_database_code 2002149

loop_
_symmetry_equiv_pos_as_xyz
x,y,z
-y,x-y,z
y-x,-x,z
x,y,-z
-y,x-y,-z
y-x,-x,-z
y,x,z
x-y,-y,z
-x,y-x,z
y,x,-z
x-y,-y,-z
-x,y-x,-z

loop_
_atom_site_aniso_label
_atom_site_aniso_U_11
_atom_site_aniso_U_12
_atom_site_aniso_U_13
_atom_site_aniso_U_22
_atom_site_aniso_U_23
_atom_site_aniso_U_33
Sr1 0.0178(3) 0.0089(2) 0. 0.0178(3) 0. 0.0096(4)
Te1 0.0107(2) 0.00533(9) 0. 0.0107(2) 0. 0.0125(3)
Mn1 0.0107(2) 0.00533(9) 0. 0.0107(2) 0. 0.0125(3)
O1 0.025(2) 0.0091(9) 0.007(2) 0.018(2) 0. 0.0162(15)

loop_
_atom_site_label
_atom_site_type_symbol
_atom_site_symmetry_multiplicity
_atom_site_Wyckoff_symbol
_atom_site_fract_x
_atom_site_fract_y
_atom_site_fract_z
_atom_site_occupancy
_atom_site_attached_hydrogens
_atom_site_calc_flag
Sr1 Sr2+ 1 a 0. 0. 0. 1. 0 d
Te1 Te6+ 2 d 0.6667 0.3333 0.5 0.5 0 d
Mn1 Mn4+ 2 d 0.6667 0.3333 0.5 0.5 0 d
O1 O2- 6 i 0.6249(9) 0. 0.3009(8) 1. 0 d

loop_
_atom_type_symbol
_atom_type_oxidation_number
Sr2+ 2.000
Te6+ 6.000
Mn4+ 4.000
O2- -2.000
